data_2216321
loop_
_publ_author_name
'Bessonov, Alexander A.'
'Smolentsev, Anton I.'
'Baidina, Iraida A.'
'Morozova, Natalia B.'

_publ_section_title
;
 Dimethyl[2-(phenyliminomethyl)phenolato-\k^2^<i>N</i>,<i>O</i>]gold(III)
;
_journal_coeditor_code BT2619
_journal_issue 12
_journal_name_full 'Acta Crystallographica Section E'
_journal_page_first m3154
_journal_page_last m3154
_journal_paper_doi 10.1107/S1600536807060709
_journal_volume 63
_journal_year 2007
_chemical_formula_iupac '[Au (C H3)2 (C13 H10 N O)]'
_chemical_formula_moiety 'C15 H16 Au N O'
_chemical_formula_sum 'C15 H16 Au N O'
_chemical_formula_weight 423.25
_chemical_name_common 'Dimethylgold(III) N-phenylsalicylaldiminate'
_chemical_name_systematic
;
Dimethyl[2-(phenyliminomethyl)phenolato-\k^2^N,O]gold(III)
;
_space_group_IT_number 11
_symmetry_cell_setting monoclinic
_symmetry_space_group_name_Hall '-P 2yb'
_symmetry_space_group_name_H-M 'P 1 21/m 1'
_atom_sites_solution_hydrogens difmap
_atom_sites_solution_primary direct
_atom_sites_solution_secondary difmap
_audit_creation_method SHELXL-97
_cell_angle_alpha 90.00
_cell_angle_beta 101.006(3)
_cell_angle_gamma 90.00
_cell_formula_units_Z 2
_cell_length_a 8.5316(10)
_cell_length_b 7.3356(7)
_cell_length_c 11.1180(13)
_cell_measurement_reflns_used 3995
_cell_measurement_temperature 150(2)
_cell_measurement_theta_max 28.26
_cell_measurement_theta_min 2.43
_cell_volume 683.02(13)
_computing_cell_refinement 'SAINT (Bruker, 2004)'
_computing_data_collection 'APEX2 (Bruker, 2004)'
_computing_data_reduction 'SAINT (Bruker, 2004)'
_computing_molecular_graphics 'POV-Ray (Cason, 2002)'
_computing_publication_material 'SHELXTL (Bruker, 2004)'
_computing_structure_refinement 'SHELXTL (Bruker, 2004)'
_computing_structure_solution 'SHELXTL (Bruker, 2004)'
_diffrn_ambient_temperature 150(2)
_diffrn_detector_area_resol_mean 25
_diffrn_measured_fraction_theta_full 0.998
_diffrn_measured_fraction_theta_max 0.998
_diffrn_measurement_device_type 'Bruker--Nonius X8 APEX CCD area-detector'
_diffrn_measurement_method '\f scans'
_diffrn_radiation_monochromator graphite
_diffrn_radiation_source 'fine-focus sealed tube'
_diffrn_radiation_type MoK\a
_diffrn_radiation_wavelength 0.71073
_diffrn_reflns_av_R_equivalents 0.0176
_diffrn_reflns_av_sigmaI/netI 0.0174
_diffrn_reflns_limit_h_max 10
_diffrn_reflns_limit_h_min -10
_diffrn_reflns_limit_k_max 9
_diffrn_reflns_limit_k_min -6
_diffrn_reflns_limit_l_max 13
_diffrn_reflns_limit_l_min -13
_diffrn_reflns_number 4954
_diffrn_reflns_theta_full 25.00
_diffrn_reflns_theta_max 26.37
_diffrn_reflns_theta_min 1.87
_diffrn_standards_decay_% 0
_diffrn_standards_number 0
_exptl_absorpt_coefficient_mu 10.757
_exptl_absorpt_correction_T_max 0.5646
_exptl_absorpt_correction_T_min 0.4540
_exptl_absorpt_correction_type multi-scan
_exptl_absorpt_process_details '(SADABS; Bruker, 2004)'
_exptl_crystal_colour 'pale yellow'
_exptl_crystal_density_diffrn 2.058
_exptl_crystal_density_method 'not measured'
_exptl_crystal_description needle
_exptl_crystal_F_000 400
_exptl_crystal_size_max 0.25
_exptl_crystal_size_mid 0.06
_exptl_crystal_size_min 0.06
_refine_diff_density_max 0.428
_refine_diff_density_min -0.515
_refine_ls_extinction_method none
_refine_ls_goodness_of_fit_ref 1.111
_refine_ls_hydrogen_treatment constr
_refine_ls_matrix_type full
_refine_ls_number_parameters 120
_refine_ls_number_reflns 1506
_refine_ls_number_restraints 0
_refine_ls_restrained_S_all 1.111
_refine_ls_R_factor_all 0.0138
_refine_ls_R_factor_gt 0.0122
_refine_ls_shift/su_max 0.001
_refine_ls_shift/su_mean 0.000
_refine_ls_structure_factor_coef Fsqd
_refine_ls_weighting_details 'calc w=1/[\s^2^(Fo^2^)+(0.0113P)^2^+0.2414P] where P=(Fo^2^+2Fc^2^)/3'
_refine_ls_weighting_scheme calc
_refine_ls_wR_factor_gt 0.0271
_refine_ls_wR_factor_ref 0.0273
_reflns_number_gt 1423
_reflns_number_total 1506
_reflns_threshold_expression >2sigma(I)
_cod_data_source_file bt2619.cif
_cod_data_source_block I
_cod_depositor_comments
;
The following automatic conversions were performed:
'_geom_bond_publ_flag' value 'Yes' changed to 'yes' according to
'/home/saulius/struct/CIF-dictionaries/cif_core.dic' dictionary named
'cif_core.dic' version 2.4.1 from 2010-06-29 (4 times).

Automatic conversion script
Id: cif_fix_enum 1527 2010-12-29 10:47:43Z saulius 

The following automatic conversions were performed:

'_geom_bond_publ_flag' value 'Yes' changed to 'yes' according to
/home/saulius/struct/CIF-dictionaries/cif_core.dic dictionary named
'cif_core.dic' version 2.4.1 from 2010-06-29 (4 times).

Automatic conversion script
Id: cif_fix_values 1715 2011-07-08 13:25:40Z adriana 
;
_cod_original_sg_symbol_H-M 'P 21/m'
_cod_database_code 2216321
_cod_database_fobs_code 2216321

loop_
_symmetry_equiv_pos_as_xyz
'x, y, z'
'-x, y+1/2, -z'
'-x, -y, -z'
'x, -y-1/2, z'

loop_
_atom_site_type_symbol
_atom_site_label
_atom_site_fract_x
_atom_site_fract_y
_atom_site_fract_z
_atom_site_U_iso_or_equiv
_atom_site_adp_type
_atom_site_calc_flag
_atom_site_refinement_flags
_atom_site_occupancy
Au Au1 0.935702(14) 0.2500 0.069963(11) 0.02283(5) Uani d S 1
N N1 1.1812(3) 0.2500 0.0660(2) 0.0256(6) Uani d S 1
O O1 0.8825(3) 0.2500 -0.12028(19) 0.0255(5) Uani d S 1
C C13 0.9623(4) 0.2500 0.2555(3) 0.0393(10) Uani d S 1
H H13A 0.8683 0.3061 0.2790 0.059 Uiso calc PR 0.50
H H13B 1.0579 0.3196 0.2911 0.059 Uiso calc PR 0.50
H H13C 0.9733 0.1243 0.2857 0.059 Uiso calc PR 0.50
C C11 0.9822(4) 0.2500 -0.1954(3) 0.0265(7) Uani d S 1
C C5 1.2359(5) 0.2098(5) -0.0345(4) 0.0203(14) Uani d P 0.50
H H5 1.3454 0.1770 -0.0232 0.024 Uiso calc PR 0.50
C C12 0.6969(5) 0.2500 0.0668(4) 0.086(2) Uani d S 1
H H12A 0.6630 0.3726 0.0857 0.129 Uiso calc PR 0.50
H H12B 0.6725 0.1636 0.1278 0.129 Uiso calc PR 0.50
H H12C 0.6402 0.2138 -0.0148 0.129 Uiso calc PR 0.50
C C1 1.3007(4) 0.2500 0.1778(3) 0.0263(7) Uani d S 1
C C4 1.5304(4) 0.2500 0.3890(3) 0.0367(9) Uani d S 1
H H4 1.6108 0.2500 0.4610 0.044 Uiso calc SR 1
C C2 1.3560(3) 0.0877(4) 0.2304(2) 0.0438(7) Uani d . 1
H H2 1.3156 -0.0246 0.1947 0.053 Uiso calc R 1
C C3 1.4724(4) 0.0896(4) 0.3371(3) 0.0483(8) Uani d . 1
H H3 1.5117 -0.0224 0.3740 0.058 Uiso calc R 1
C C6 1.1492(5) 0.2099(6) -0.1589(4) 0.0217(15) Uani d P 0.50
C C10 0.9187(4) 0.2500 -0.3223(3) 0.0338(8) Uani d S 1
H H10 0.8088 0.2767 -0.3498 0.041 Uiso calc PR 0.50
C C9 1.0136(6) 0.2117(7) -0.4081(4) 0.0292(18) Uani d P 0.50
H H9 0.9654 0.2010 -0.4922 0.035 Uiso calc PR 0.50
C C8 1.1776(6) 0.1888(7) -0.3728(4) 0.0379(15) Uani d P 0.50
H H8 1.2433 0.1738 -0.4321 0.045 Uiso calc PR 0.50
C C7 1.2419(6) 0.1884(6) -0.2503(4) 0.0320(13) Uani d P 0.50
H H7 1.3540 0.1730 -0.2257 0.038 Uiso calc PR 0.50

loop_
_atom_site_aniso_label
_atom_site_aniso_U_11
_atom_site_aniso_U_22
_atom_site_aniso_U_33
_atom_site_aniso_U_12
_atom_site_aniso_U_13
_atom_site_aniso_U_23
Au1 0.01707(7) 0.03630(8) 0.01489(7) 0.000 0.00249(5) 0.000
N1 0.0208(14) 0.0411(17) 0.0138(13) 0.000 0.0006(11) 0.000
O1 0.0201(11) 0.0402(13) 0.0153(11) 0.000 0.0011(9) 0.000
C13 0.030(2) 0.073(3) 0.0160(18) 0.000 0.0060(15) 0.000
C11 0.0248(17) 0.0351(19) 0.0192(17) 0.000 0.0032(14) 0.000
C5 0.0171(18) 0.020(4) 0.023(2) 0.0005(15) 0.0014(15) -0.0012(16)
C12 0.018(2) 0.213(7) 0.027(2) 0.000 0.0045(17) 0.000
C1 0.0156(15) 0.049(2) 0.0143(16) 0.000 0.0021(13) 0.000
C4 0.0229(18) 0.067(3) 0.0172(17) 0.000 -0.0029(14) 0.000
C2 0.0474(17) 0.0474(17) 0.0285(14) -0.0204(13) -0.0134(12) 0.0121(12)
C3 0.0539(18) 0.0532(18) 0.0302(15) -0.0070(15) -0.0111(13) 0.0173(14)
C6 0.025(2) 0.024(4) 0.0152(18) -0.0032(17) 0.0019(15) 0.0001(17)
C10 0.0287(19) 0.053(2) 0.0172(17) 0.000 -0.0018(14) 0.000
C9 0.039(2) 0.031(6) 0.0158(19) -0.001(2) 0.0012(17) -0.0008(19)
C8 0.036(3) 0.060(4) 0.021(2) -0.003(2) 0.014(2) -0.004(2)
C7 0.024(2) 0.047(3) 0.026(2) 0.0008(19) 0.0071(19) -0.0023(19)

loop_
_atom_type_symbol
_atom_type_description
_atom_type_scat_dispersion_real
_atom_type_scat_dispersion_imag
_atom_type_scat_source
C C 0.0033 0.0016 'International Tables Vol C Tables 4.2.6.8 and 6.1.1.4'
H H 0.0000 0.0000 'International Tables Vol C Tables 4.2.6.8 and 6.1.1.4'
N N 0.0061 0.0033 'International Tables Vol C Tables 4.2.6.8 and 6.1.1.4'
O O 0.0106 0.0060 'International Tables Vol C Tables 4.2.6.8 and 6.1.1.4'
Au Au -2.0133 8.8022 'International Tables Vol C Tables 4.2.6.8 and 6.1.1.4'

loop_
_geom_angle_atom_site_label_1
_geom_angle_atom_site_label_2
_geom_angle_atom_site_label_3
_geom_angle
C12 Au1 C13 86.27(16)
C12 Au1 O1 87.62(14)
C13 Au1 O1 173.89(11)
C12 Au1 N1 177.84(14)
C13 Au1 N1 95.89(13)
O1 Au1 N1 90.22(9)
C5 N1 C1 114.9(3)
C5 N1 Au1 122.0(2)
C1 N1 Au1 121.5(2)
C11 O1 Au1 127.7(2)
O1 C11 C10 117.9(3)
C10 C11 C6 117.0(3)
O1 C11 C6 123.7(3)
N1 C5 C6 127.8(4)
C2 C1 N1 119.70(16)
C1 C2 C3 119.2(3)
C4 C3 C2 120.8(3)
C7 C6 C11 118.9(4)
C7 C6 C5 115.8(4)
C11 C6 C5 124.9(4)
C9 C10 C11 121.4(4)
C10 C9 C8 121.2(4)
C7 C8 C9 118.3(4)
C8 C7 C6 122.8(4)
Au1 C13 H13A 109.5
Au1 C13 H13B 109.5
H13A C13 H13B 109.5
Au1 C13 H13C 109.5
H13A C13 H13C 109.5
H13B C13 H13C 109.5
N1 C5 H5 116.1
C6 C5 H5 116.1
Au1 C12 H12A 109.5
Au1 C12 H12B 109.5
H12A C12 H12B 109.5
Au1 C12 H12C 109.5
H12A C12 H12C 109.5
H12B C12 H12C 109.5
C3 C4 H4 120.2
C1 C2 H2 120.5
C3 C2 H2 120.5
C4 C3 H3 119.6
C2 C3 H3 119.6
C9 C10 H10 119.2
C11 C10 H10 119.2
C8 C9 H9 119.5
C10 C9 H9 119.5
C7 C8 H8 120.9
C9 C8 H8 120.9
C8 C7 H7 118.5
C6 C7 H7 118.5

loop_
_geom_bond_atom_site_label_1
_geom_bond_atom_site_label_2
_geom_bond_distance
_geom_bond_publ_flag
Au1 C12 2.030(4) yes
Au1 C13 2.031(3) yes
Au1 O1 2.077(2) yes
Au1 N1 2.104(3) yes
N1 C5 1.324(5) .
N1 C1 1.449(4) ?
O1 C11 1.301(4) .
C11 C10 1.411(5) ?
C11 C6 1.436(5) ?
C5 C6 1.438(6) .
C1 C2 1.369(3) ?
C4 C3 1.361(4) ?
C2 C3 1.392(4) ?
C6 C7 1.412(6) ?
C10 C9 1.393(6) ?
C9 C8 1.389(7) ?
C8 C7 1.368(7) ?
C13 H13A 0.9800 ?
C13 H13B 0.9800 ?
C13 H13C 0.9800 ?
C12 H12A 0.9800 ?
C12 H12B 0.9800 ?
C12 H12C 0.9800 ?
C5 H5 0.9500 ?
C4 H4 0.9500 ?
C2 H2 0.9500 ?
C3 H3 0.9500 ?
C10 H10 0.9500 ?
C9 H9 0.9500 ?
C8 H8 0.9500 ?
C7 H7 0.9500 ?
